data_7210960
loop_
_publ_author_name
'Yuan, Shuai'
'Wang, Hua'
'Wang, Deng-Xu'
'Lu, Hai-Feng'
'Feng, Sheng-Yu'
'Sun, Di'

_publ_section_title
;
 Reactant ratio-modulated six new copper(i)--iodide coordination complexes
 based on diverse [CumIm] aggregates and biimidazole linkers: syntheses,
 structures and temperature-dependent luminescence properties
;
_journal_issue 38
_journal_name_full CrystEngComm
_journal_page_first 7792
_journal_paper_doi 10.1039/c3ce41021h
_journal_volume 15
_journal_year 2013
_chemical_formula_sum 'C18 H27 Cu3 I3 N6'
_chemical_formula_weight 898.78
_space_group_IT_number 2
_symmetry_cell_setting triclinic
_symmetry_space_group_name_Hall '-P 1'
_symmetry_space_group_name_H-M 'P -1'
_atom_sites_solution_hydrogens geom
_atom_sites_solution_primary direct
_atom_sites_solution_secondary difmap
_audit_creation_method SHELXL-97
_cell_angle_alpha 106.7680(10)
_cell_angle_beta 90.2070(10)
_cell_angle_gamma 101.7260(10)
_cell_formula_units_Z 2
_cell_length_a 10.2961(9)
_cell_length_b 10.7386(10)
_cell_length_c 11.9132(10)
_cell_measurement_reflns_used 4259
_cell_measurement_temperature 160(2)
_cell_measurement_theta_max 27.60
_cell_measurement_theta_min 2.79
_cell_volume 1232.14(19)
_computing_structure_refinement 'SHELXL-97 (Sheldrick, 1997)'
_computing_structure_solution 'SHELXS-97 (Sheldrick, 1990)'
_diffrn_ambient_temperature 160(2)
_diffrn_measured_fraction_theta_full 0.985
_diffrn_measured_fraction_theta_max 0.985
_diffrn_radiation_monochromator graphite
_diffrn_radiation_source 'fine-focus sealed tube'
_diffrn_radiation_type MoK\a
_diffrn_radiation_wavelength 0.71073
_diffrn_reflns_av_R_equivalents 0.0146
_diffrn_reflns_av_sigmaI/netI 0.0295
_diffrn_reflns_limit_h_max 11
_diffrn_reflns_limit_h_min -12
_diffrn_reflns_limit_k_max 11
_diffrn_reflns_limit_k_min -12
_diffrn_reflns_limit_l_max 14
_diffrn_reflns_limit_l_min -12
_diffrn_reflns_number 6113
_diffrn_reflns_theta_full 25.00
_diffrn_reflns_theta_max 25.00
_diffrn_reflns_theta_min 1.79
_exptl_absorpt_coefficient_mu 6.342
_exptl_absorpt_correction_T_max 0.5696
_exptl_absorpt_correction_T_min 0.4497
_exptl_absorpt_correction_type multi-scan
_exptl_absorpt_process_details sadabs
_exptl_crystal_density_diffrn 2.423
_exptl_crystal_density_method 'not measured'
_exptl_crystal_F_000 846
_exptl_crystal_size_max 0.15
_exptl_crystal_size_mid 0.10
_exptl_crystal_size_min 0.10
_refine_diff_density_max 1.089
_refine_diff_density_min -0.703
_refine_diff_density_rms 0.121
_refine_ls_extinction_method none
_refine_ls_goodness_of_fit_ref 1.072
_refine_ls_hydrogen_treatment mixed
_refine_ls_matrix_type full
_refine_ls_number_parameters 271
_refine_ls_number_reflns 4280
_refine_ls_number_restraints 0
_refine_ls_restrained_S_all 1.072
_refine_ls_R_factor_all 0.0279
_refine_ls_R_factor_gt 0.0249
_refine_ls_shift/su_max 0.001
_refine_ls_shift/su_mean 0.000
_refine_ls_structure_factor_coef Fsqd
_refine_ls_weighting_details 'calc w=1/[\s^2^(Fo^2^)+(0.0282P)^2^+2.0629P] where P=(Fo^2^+2Fc^2^)/3'
_refine_ls_weighting_scheme calc
_refine_ls_wR_factor_gt 0.0598
_refine_ls_wR_factor_ref 0.0632
_reflns_number_gt 3930
_reflns_number_total 4280
_reflns_threshold_expression >2sigma(I)
_cod_data_source_file c3ce41021h.txt
_cod_data_source_block 3-160k
_cod_original_sg_symbol_H-M 'P-1   '
_cod_database_code 7210960

loop_
_symmetry_equiv_pos_as_xyz
'x, y, z'
'-x, -y, -z'

loop_
_atom_site_label
_atom_site_type_symbol
_atom_site_fract_x
_atom_site_fract_y
_atom_site_fract_z
_atom_site_U_iso_or_equiv
_atom_site_adp_type
_atom_site_occupancy
_atom_site_symmetry_multiplicity
_atom_site_calc_flag
_atom_site_refinement_flags
Cu1 Cu 0.70373(5) -0.59972(6) 0.20390(5) 0.02464(14) Uani 1 1 d .
Cu2 Cu -0.08180(6) 0.51320(6) 0.39795(5) 0.02801(14) Uani 1 1 d .
Cu3 Cu -0.16620(5) 0.24142(6) 0.26249(5) 0.02616(14) Uani 1 1 d .
I1 I 0.57533(3) -0.83488(3) 0.18632(3) 0.02740(9) Uani 1 1 d .
I2 I -0.15176(3) 0.32060(3) 0.49690(2) 0.02208(9) Uani 1 1 d .
I3 I -0.04034(3) 0.43928(3) 0.16891(2) 0.02123(8) Uani 1 1 d .
C1 C 0.3819(5) -0.5385(5) 0.2228(5) 0.0316(11) Uani 1 1 d .
H1A H 0.3162 -0.5962 0.1600 0.047 Uiso 1 1 calc R
H1B H 0.3383 -0.4787 0.2813 0.047 Uiso 1 1 calc R
H1C H 0.4214 -0.5933 0.2603 0.047 Uiso 1 1 calc R
C2 C 0.4883(4) -0.4581(4) 0.1722(4) 0.0216(9) Uani 1 1 d .
C3 C 0.6751(4) -0.3750(4) 0.1138(4) 0.0240(10) Uani 1 1 d .
H3 H 0.7665 -0.3586 0.0983 0.029 Uiso 1 1 calc R
C4 C 0.5851(4) -0.3118(4) 0.0854(4) 0.0250(10) Uani 1 1 d .
H4 H 0.6008 -0.2438 0.0478 0.030 Uiso 1 1 calc R
C5 C 0.3414(5) -0.3238(5) 0.1127(4) 0.0261(10) Uani 1 1 d .
H5A H 0.2660 -0.3993 0.1078 0.031 Uiso 1 1 calc R
H5B H 0.3367 -0.2981 0.0396 0.031 Uiso 1 1 calc R
C6 C 0.3290(5) -0.2063(5) 0.2178(4) 0.0285(11) Uani 1 1 d .
H6A H 0.3402 -0.2303 0.2910 0.034 Uiso 1 1 calc R
H6B H 0.4016 -0.1294 0.2194 0.034 Uiso 1 1 calc R
C7 C 0.1962(5) -0.1653(5) 0.2150(4) 0.0276(11) Uani 1 1 d .
H7A H 0.1854 -0.1053 0.2933 0.033 Uiso 1 1 calc R
H7B H 0.1239 -0.2456 0.1995 0.033 Uiso 1 1 calc R
C8 C 0.1819(4) -0.0951(5) 0.1228(4) 0.0228(10) Uani 1 1 d .
H8A H 0.2590 -0.0200 0.1325 0.027 Uiso 1 1 calc R
H8B H 0.1814 -0.1581 0.0435 0.027 Uiso 1 1 calc R
C9 C 0.1475(5) 0.1755(5) 0.2820(4) 0.0313(11) Uani 1 1 d .
H9A H 0.2127 0.2134 0.2346 0.047 Uiso 1 1 calc R
H9B H 0.1915 0.1343 0.3304 0.047 Uiso 1 1 calc R
H9C H 0.1090 0.2462 0.3330 0.047 Uiso 1 1 calc R
C10 C 0.0400(4) 0.0728(4) 0.2030(4) 0.0202(9) Uani 1 1 d .
C11 C -0.0602(4) -0.1123(4) 0.0732(4) 0.0235(10) Uani 1 1 d .
H11 H -0.0784 -0.1981 0.0173 0.028 Uiso 1 1 calc R
C12 C -0.1470(4) -0.0316(4) 0.1098(4) 0.0219(9) Uani 1 1 d .
H12 H -0.2381 -0.0524 0.0830 0.026 Uiso 1 1 calc R
C13 C -0.1110(5) 0.8179(5) 0.3607(4) 0.0287(11) Uani 1 1 d .
H13A H -0.1492 0.8470 0.2995 0.043 Uiso 1 1 calc R
H13B H -0.0481 0.7623 0.3265 0.043 Uiso 1 1 calc R
H13C H -0.0645 0.8960 0.4231 0.043 Uiso 1 1 calc R
C14 C -0.2192(4) 0.7398(4) 0.4105(4) 0.0209(9) Uani 1 1 d .
C15 C -0.3377(4) 0.5910(5) 0.4782(4) 0.0249(10) Uani 1 1 d .
H15 H -0.3652 0.5126 0.5013 0.030 Uiso 1 1 calc R
C16 C -0.4083(4) 0.6860(5) 0.4887(4) 0.0258(10) Uani 1 1 d .
H16 H -0.4932 0.6869 0.5194 0.031 Uiso 1 1 calc R
C17 C -0.3672(5) 0.9035(5) 0.4351(4) 0.0268(10) Uani 1 1 d .
H17A H -0.3899 0.8924 0.3515 0.032 Uiso 1 1 calc R
H17B H -0.2895 0.9785 0.4623 0.032 Uiso 1 1 calc R
C18 C -0.4827(5) 0.9361(4) 0.5059(4) 0.0244(10) Uani 1 1 d .
H18A H -0.4604 0.9471 0.5896 0.029 Uiso 1 1 calc R
H18B H -0.5609 0.8616 0.4786 0.029 Uiso 1 1 calc R
N1 N 0.6150(3) -0.4675(4) 0.1688(3) 0.0198(8) Uani 1 1 d .
N2 N 0.4662(3) -0.3657(4) 0.1221(3) 0.0212(8) Uani 1 1 d .
N3 N -0.0844(3) 0.0843(3) 0.1910(3) 0.0194(8) Uani 1 1 d .
N4 N 0.0589(3) -0.0449(4) 0.1332(3) 0.0200(8) Uani 1 1 d .
N5 N -0.2196(4) 0.6245(4) 0.4290(3) 0.0223(8) Uani 1 1 d .
N6 N -0.3322(3) 0.7823(4) 0.4456(3) 0.0207(8) Uani 1 1 d .

loop_
_atom_site_aniso_label
_atom_site_aniso_U_11
_atom_site_aniso_U_22
_atom_site_aniso_U_33
_atom_site_aniso_U_23
_atom_site_aniso_U_13
_atom_site_aniso_U_12
Cu1 0.0230(3) 0.0269(3) 0.0287(3) 0.0121(3) 0.0032(2) 0.0101(2)
Cu2 0.0262(3) 0.0258(3) 0.0367(3) 0.0122(3) 0.0111(3) 0.0115(2)
Cu3 0.0262(3) 0.0245(3) 0.0289(3) 0.0051(2) 0.0027(2) 0.0121(2)
I1 0.02017(16) 0.02757(17) 0.03558(18) 0.01209(14) 0.00217(12) 0.00361(12)
I2 0.02194(15) 0.02350(16) 0.02145(16) 0.00870(12) 0.00214(11) 0.00330(12)
I3 0.01982(15) 0.02012(16) 0.02277(16) 0.00471(12) 0.00449(11) 0.00434(11)
C1 0.024(2) 0.039(3) 0.039(3) 0.019(2) 0.014(2) 0.011(2)
C2 0.020(2) 0.023(2) 0.022(2) 0.0054(19) 0.0018(18) 0.0087(18)
C3 0.020(2) 0.021(2) 0.031(3) 0.009(2) 0.0017(19) 0.0044(18)
C4 0.025(2) 0.020(2) 0.030(3) 0.009(2) 0.0022(19) 0.0035(19)
C5 0.026(2) 0.027(3) 0.026(2) 0.005(2) 0.0001(19) 0.013(2)
C6 0.031(3) 0.028(3) 0.028(3) 0.008(2) -0.001(2) 0.011(2)
C7 0.032(3) 0.028(3) 0.031(3) 0.013(2) 0.011(2) 0.016(2)
C8 0.024(2) 0.025(2) 0.024(2) 0.009(2) 0.0078(18) 0.0129(19)
C9 0.025(3) 0.027(3) 0.036(3) 0.003(2) -0.003(2) 0.004(2)
C10 0.024(2) 0.016(2) 0.022(2) 0.0076(18) 0.0057(18) 0.0077(18)
C11 0.027(2) 0.018(2) 0.025(2) 0.0073(19) 0.0031(19) 0.0023(18)
C12 0.021(2) 0.019(2) 0.025(2) 0.0075(19) -0.0001(18) 0.0021(18)
C13 0.024(2) 0.029(3) 0.037(3) 0.015(2) 0.010(2) 0.008(2)
C14 0.024(2) 0.020(2) 0.021(2) 0.0057(19) 0.0035(18) 0.0090(18)
C15 0.024(2) 0.022(2) 0.032(3) 0.012(2) 0.010(2) 0.0051(19)
C16 0.018(2) 0.026(3) 0.037(3) 0.014(2) 0.012(2) 0.0044(19)
C17 0.027(2) 0.023(2) 0.035(3) 0.011(2) 0.010(2) 0.0101(19)
C18 0.027(2) 0.021(2) 0.028(2) 0.006(2) 0.0033(19) 0.0112(19)
N1 0.0175(18) 0.0197(19) 0.0218(19) 0.0038(16) 0.0005(15) 0.0064(15)
N2 0.0197(19) 0.022(2) 0.0215(19) 0.0037(16) -0.0003(15) 0.0075(15)
N3 0.0242(19) 0.0162(19) 0.0165(18) 0.0023(15) 0.0009(15) 0.0049(15)
N4 0.0205(19) 0.0204(19) 0.0215(19) 0.0073(16) 0.0045(15) 0.0077(15)
N5 0.0219(19) 0.022(2) 0.024(2) 0.0073(16) 0.0042(15) 0.0084(16)
N6 0.0169(18) 0.0196(19) 0.029(2) 0.0093(16) 0.0066(15) 0.0079(15)

loop_
_atom_type_symbol
_atom_type_description
_atom_type_scat_dispersion_real
_atom_type_scat_dispersion_imag
_atom_type_scat_source
C C 0.0033 0.0016 'International Tables Vol C Tables 4.2.6.8 and 6.1.1.4'
H H 0.0000 0.0000 'International Tables Vol C Tables 4.2.6.8 and 6.1.1.4'
Cu Cu 0.3201 1.2651 'International Tables Vol C Tables 4.2.6.8 and 6.1.1.4'
I I -0.4742 1.8119 'International Tables Vol C Tables 4.2.6.8 and 6.1.1.4'
N N 0.0061 0.0033 'International Tables Vol C Tables 4.2.6.8 and 6.1.1.4'

loop_
_geom_angle_atom_site_label_1
_geom_angle_atom_site_label_2
_geom_angle_atom_site_label_3
_geom_angle
_geom_angle_site_symmetry_1
_geom_angle_site_symmetry_3
N1 Cu1 I1 121.12(10) . .
N1 Cu1 Cu3 175.38(11) . 1_645
I1 Cu1 Cu3 62.90(2) . 1_645
N1 Cu1 I3 113.76(10) . 1_645
I1 Cu1 I3 119.07(2) . 1_645
Cu3 Cu1 I3 63.862(19) 1_645 1_645
N1 Cu1 Cu2 114.67(10) . 1_645
I1 Cu1 Cu2 115.10(2) . 1_645
Cu3 Cu1 Cu2 60.72(2) 1_645 1_645
I3 Cu1 Cu2 56.326(17) 1_645 1_645
N5 Cu2 I2 107.75(11) . .
N5 Cu2 I3 110.58(11) . .
I2 Cu2 I3 116.77(2) . .
N5 Cu2 I2 105.92(11) . 2_566
I2 Cu2 I2 110.57(2) . 2_566
I3 Cu2 I2 104.74(2) . 2_566
N5 Cu2 Cu3 117.33(11) . .
I2 Cu2 Cu3 57.968(19) . .
I3 Cu2 Cu3 60.185(18) . .
I2 Cu2 Cu3 136.73(2) 2_566 .
N5 Cu2 Cu1 71.18(11) . 1_465
I2 Cu2 Cu1 95.05(2) . 1_465
I3 Cu2 Cu1 55.126(17) . 1_465
I2 Cu2 Cu1 153.44(3) 2_566 1_465
Cu3 Cu2 Cu1 52.966(19) . 1_465
N3 Cu3 Cu1 141.27(11) . 1_465
N3 Cu3 I2 114.48(10) . .
Cu1 Cu3 I2 104.20(2) 1_465 .
N3 Cu3 I1 106.18(10) . 1_465
Cu1 Cu3 I1 57.510(19) 1_465 1_465
I2 Cu3 I1 108.11(2) . 1_465
N3 Cu3 I3 105.38(10) . .
Cu1 Cu3 I3 58.581(19) 1_465 .
I2 Cu3 I3 112.67(2) . .
I1 Cu3 I3 109.78(2) 1_465 .
N3 Cu3 Cu2 138.22(10) . .
Cu1 Cu3 Cu2 66.31(2) 1_465 .
I2 Cu3 Cu2 57.164(18) . .
I1 Cu3 Cu2 115.33(2) 1_465 .
I3 Cu3 Cu2 56.786(18) . .
Cu1 I1 Cu3 59.593(19) . 1_645
Cu2 I2 Cu3 64.87(2) . .
Cu2 I2 Cu2 69.43(2) . 2_566
Cu3 I2 Cu2 115.43(2) . 2_566
Cu1 I3 Cu2 68.548(19) 1_465 .
Cu1 I3 Cu3 57.557(17) 1_465 .
Cu2 I3 Cu3 63.029(18) . .
C2 C1 H1A 109.5 . .
C2 C1 H1B 109.5 . .
H1A C1 H1B 109.5 . .
C2 C1 H1C 109.5 . .
H1A C1 H1C 109.5 . .
H1B C1 H1C 109.5 . .
N1 C2 N2 111.0(4) . .
N1 C2 C1 125.6(4) . .
N2 C2 C1 123.4(4) . .
C4 C3 N1 110.2(4) . .
C4 C3 H3 124.9 . .
N1 C3 H3 124.9 . .
C3 C4 N2 106.0(4) . .
C3 C4 H4 127.0 . .
N2 C4 H4 127.0 . .
N2 C5 C6 111.5(4) . .
N2 C5 H5A 109.3 . .
C6 C5 H5A 109.3 . .
N2 C5 H5B 109.3 . .
C6 C5 H5B 109.3 . .
H5A C5 H5B 108.0 . .
C7 C6 C5 113.0(4) . .
C7 C6 H6A 109.0 . .
C5 C6 H6A 109.0 . .
C7 C6 H6B 109.0 . .
C5 C6 H6B 109.0 . .
H6A C6 H6B 107.8 . .
C6 C7 C8 113.8(4) . .
C6 C7 H7A 108.8 . .
C8 C7 H7A 108.8 . .
C6 C7 H7B 108.8 . .
C8 C7 H7B 108.8 . .
H7A C7 H7B 107.7 . .
N4 C8 C7 111.2(3) . .
N4 C8 H8A 109.4 . .
C7 C8 H8A 109.4 . .
N4 C8 H8B 109.4 . .
C7 C8 H8B 109.4 . .
H8A C8 H8B 108.0 . .
C10 C9 H9A 109.5 . .
C10 C9 H9B 109.5 . .
H9A C9 H9B 109.5 . .
C10 C9 H9C 109.5 . .
H9A C9 H9C 109.5 . .
H9B C9 H9C 109.5 . .
N3 C10 N4 111.2(4) . .
N3 C10 C9 125.3(4) . .
N4 C10 C9 123.4(4) . .
C12 C11 N4 106.0(4) . .
C12 C11 H11 127.0 . .
N4 C11 H11 127.0 . .
C11 C12 N3 110.2(4) . .
C11 C12 H12 124.9 . .
N3 C12 H12 124.9 . .
C14 C13 H13A 109.5 . .
C14 C13 H13B 109.5 . .
H13A C13 H13B 109.5 . .
C14 C13 H13C 109.5 . .
H13A C13 H13C 109.5 . .
H13B C13 H13C 109.5 . .
N5 C14 N6 110.9(4) . .
N5 C14 C13 126.3(4) . .
N6 C14 C13 122.8(4) . .
C16 C15 N5 109.8(4) . .
C16 C15 H15 125.1 . .
N5 C15 H15 125.1 . .
C15 C16 N6 106.3(4) . .
C15 C16 H16 126.8 . .
N6 C16 H16 126.8 . .
N6 C17 C18 111.9(4) . .
N6 C17 H17A 109.2 . .
C18 C17 H17A 109.2 . .
N6 C17 H17B 109.2 . .
C18 C17 H17B 109.2 . .
H17A C17 H17B 107.9 . .
C17 C18 C18 111.0(5) . 2_476
C17 C18 H18A 109.4 . .
C18 C18 H18A 109.4 2_476 .
C17 C18 H18B 109.4 . .
C18 C18 H18B 109.4 2_476 .
H18A C18 H18B 108.0 . .
C2 N1 C3 105.0(4) . .
C2 N1 Cu1 130.6(3) . .
C3 N1 Cu1 123.5(3) . .
C2 N2 C4 107.7(4) . .
C2 N2 C5 127.3(4) . .
C4 N2 C5 125.0(4) . .
C10 N3 C12 105.4(4) . .
C10 N3 Cu3 128.9(3) . .
C12 N3 Cu3 125.5(3) . .
C10 N4 C11 107.2(4) . .
C10 N4 C8 127.6(4) . .
C11 N4 C8 125.2(4) . .
C14 N5 C15 106.2(4) . .
C14 N5 Cu2 129.8(3) . .
C15 N5 Cu2 124.0(3) . .
C14 N6 C16 106.7(4) . .
C14 N6 C17 125.9(4) . .
C16 N6 C17 127.3(4) . .

loop_
_geom_bond_atom_site_label_1
_geom_bond_atom_site_label_2
_geom_bond_distance
_geom_bond_site_symmetry_2
_geom_bond_publ_flag
Cu1 N1 1.973(4) . ?
Cu1 I1 2.5503(7) . ?
Cu1 Cu3 2.6076(8) 1_645 y
Cu1 I3 2.6369(6) 1_645 ?
Cu1 Cu2 2.9914(9) 1_645 y
Cu2 N5 2.004(4) . ?
Cu2 I2 2.6445(7) . ?
Cu2 I3 2.6748(7) . ?
Cu2 I2 2.7351(7) 2_566 ?
Cu2 Cu3 2.8493(8) . y
Cu2 Cu1 2.9914(9) 1_465 ?
Cu3 N3 2.009(4) . ?
Cu3 Cu1 2.6076(8) 1_465 ?
Cu3 I2 2.6681(7) . ?
Cu3 I1 2.6915(7) 1_465 ?
Cu3 I3 2.7739(7) . ?
I1 Cu3 2.6915(7) 1_645 ?
I2 Cu2 2.7351(7) 2_566 ?
I3 Cu1 2.6369(6) 1_465 ?
C1 C2 1.493(6) . ?
C1 H1A 0.9800 . ?
C1 H1B 0.9800 . ?
C1 H1C 0.9800 . ?
C2 N1 1.329(5) . ?
C2 N2 1.349(6) . ?
C3 C4 1.349(7) . ?
C3 N1 1.388(6) . ?
C3 H3 0.9500 . ?
C4 N2 1.374(6) . ?
C4 H4 0.9500 . ?
C5 N2 1.460(6) . ?
C5 C6 1.527(6) . ?
C5 H5A 0.9900 . ?
C5 H5B 0.9900 . ?
C6 C7 1.523(6) . ?
C6 H6A 0.9900 . ?
C6 H6B 0.9900 . ?
C7 C8 1.522(6) . ?
C7 H7A 0.9900 . ?
C7 H7B 0.9900 . ?
C8 N4 1.466(5) . ?
C8 H8A 0.9900 . ?
C8 H8B 0.9900 . ?
C9 C10 1.492(6) . ?
C9 H9A 0.9800 . ?
C9 H9B 0.9800 . ?
C9 H9C 0.9800 . ?
C10 N3 1.322(6) . ?
C10 N4 1.351(5) . ?
C11 C12 1.357(6) . ?
C11 N4 1.368(6) . ?
C11 H11 0.9500 . ?
C12 N3 1.369(5) . ?
C12 H12 0.9500 . ?
C13 C14 1.486(6) . ?
C13 H13A 0.9800 . ?
C13 H13B 0.9800 . ?
C13 H13C 0.9800 . ?
C14 N5 1.317(6) . ?
C14 N6 1.359(5) . ?
C15 C16 1.347(7) . ?
C15 N5 1.379(6) . ?
C15 H15 0.9500 . ?
C16 N6 1.388(6) . ?
C16 H16 0.9500 . ?
C17 N6 1.457(6) . ?
C17 C18 1.501(6) . ?
C17 H17A 0.9900 . ?
C17 H17B 0.9900 . ?
C18 C18 1.529(9) 2_476 ?
C18 H18A 0.9900 . ?
C18 H18B 0.9900 . ?
